data_4507609
loop_
_publ_author_name
'Bhardwaj, Rajni M.'
'Price, Louise S.'
'Price, Sarah L.'
'Reutzel-Edens, Susan M.'
'Miller, Gary J.'
'Oswald, Iain D. H.'
'Johnston, Blair F.'
'Florence, Alastair J.'

_publ_section_title
;
 Exploring the Experimental and Computed Crystal Energy Landscape of
 Olanzapine
;
_journal_issue 4
_journal_name_full 'Crystal Growth &amp; Design'
_journal_page_first 1602
_journal_paper_doi 10.1021/cg301826s
_journal_volume 13
_journal_year 2013
_chemical_formula_moiety 'C17 H20 N4 S1, 0.5(C3 H6 O2), H2 O1'
_chemical_formula_sum 'C18.5 H25 N4 O2 S'
_chemical_formula_weight 367.48
_chemical_name_common 'olanzapine methylacetate hydrate'
_chemical_name_systematic
;
 ?
;
_space_group_IT_number 15
_symmetry_cell_setting monoclinic
_symmetry_space_group_name_Hall '-C 2yc'
_symmetry_space_group_name_H-M 'C 1 2/c 1'
_atom_sites_solution_hydrogens geom
_atom_sites_solution_primary direct
_atom_sites_solution_secondary difmap
_audit_creation_method SHELXL-97
_cell_angle_alpha 90.00
_cell_angle_beta 126.990(5)
_cell_angle_gamma 90.00
_cell_formula_units_Z 8
_cell_length_a 24.899(4)
_cell_length_b 12.5316(19)
_cell_length_c 15.243(2)
_cell_measurement_reflns_used 9937
_cell_measurement_temperature 123(2)
_cell_measurement_theta_max 29.31
_cell_measurement_theta_min 2.95
_cell_volume 3799.0(10)
_computing_cell_refinement 'Bruker SAINT'
_computing_data_collection 'Bruker APEX2'
_computing_data_reduction 'Bruker SAINT'
_computing_molecular_graphics 'Bruker SHELXTL'
_computing_publication_material 'Bruker SHELXTL'
_computing_structure_refinement 'SHELXL-97 (Sheldrick, 2008)'
_computing_structure_solution 'SHELXS-97 (Sheldrick, 2008)'
_diffrn_ambient_temperature 123(2)
_diffrn_measured_fraction_theta_full 0.999
_diffrn_measured_fraction_theta_max 0.999
_diffrn_radiation_monochromator graphite
_diffrn_radiation_source 'fine-focus sealed tube'
_diffrn_radiation_type MoK\a
_diffrn_radiation_wavelength 0.71073
_diffrn_reflns_av_R_equivalents 0.0297
_diffrn_reflns_av_sigmaI/netI 0.0199
_diffrn_reflns_limit_h_max 23
_diffrn_reflns_limit_h_min -30
_diffrn_reflns_limit_k_max 14
_diffrn_reflns_limit_k_min -15
_diffrn_reflns_limit_l_max 18
_diffrn_reflns_limit_l_min -18
_diffrn_reflns_number 26450
_diffrn_reflns_theta_full 26.00
_diffrn_reflns_theta_max 26.00
_diffrn_reflns_theta_min 2.05
_exptl_absorpt_coefficient_mu 0.190
_exptl_absorpt_correction_T_max 0.7459
_exptl_absorpt_correction_T_min 0.6798
_exptl_absorpt_correction_type multi-scan
_exptl_absorpt_process_details SADABS
_exptl_crystal_colour yellow
_exptl_crystal_density_diffrn 1.285
_exptl_crystal_density_method 'not measured'
_exptl_crystal_description prismatic
_exptl_crystal_F_000 1568
_exptl_crystal_size_max 0.42
_exptl_crystal_size_mid 0.39
_exptl_crystal_size_min 0.07
_refine_diff_density_max 0.956
_refine_diff_density_min -0.441
_refine_diff_density_rms 0.054
_refine_ls_extinction_method none
_refine_ls_goodness_of_fit_ref 1.044
_refine_ls_hydrogen_treatment mixed
_refine_ls_matrix_type full
_refine_ls_number_parameters 257
_refine_ls_number_reflns 3751
_refine_ls_number_restraints 6
_refine_ls_restrained_S_all 1.071
_refine_ls_R_factor_all 0.0553
_refine_ls_R_factor_gt 0.0448
_refine_ls_shift/su_max 0.013
_refine_ls_shift/su_mean 0.000
_refine_ls_structure_factor_coef Fsqd
_refine_ls_weighting_details 'calc w=1/[\s^2^(Fo^2^)+(0.0584P)^2^+6.7334P] where P=(Fo^2^+2Fc^2^)/3'
_refine_ls_weighting_scheme calc
_refine_ls_wR_factor_gt 0.1161
_refine_ls_wR_factor_ref 0.1245
_reflns_number_gt 3148
_reflns_number_total 3751
_reflns_threshold_expression >2\s(I)
_cod_data_source_file cg301826s_si_002.cif
_cod_data_source_block olanzapine_methylacetate_hydrate
_cod_depositor_comments
;
The following automatic conversions were performed:

'_symmetry_cell_setting' value 'Monoclinic' changed to 'monoclinic'
according to /home/saulius/struct/CIF-dictionaries/cif_core.dic
dictionary named 'cif_core.dic' version 2.4.2 from 2011-04-26.

Automatic conversion script
Id: cif_fix_values 1891 2012-01-12 08:04:46Z andrius 
;
_cod_original_cell_volume 3798.9(10)
_cod_original_sg_symbol_H-M C2/c
_cod_original_formula_sum 'C18.50 H25 N4 O2 S'
_cod_database_code 4507609

loop_
_symmetry_equiv_pos_as_xyz
'x, y, z'
'-x, y, -z+1/2'
'x+1/2, y+1/2, z'
'-x+1/2, y+1/2, -z+1/2'
'-x, -y, -z'
'x, -y, z-1/2'
'-x+1/2, -y+1/2, -z'
'x+1/2, -y+1/2, z-1/2'

loop_
_atom_site_label
_atom_site_type_symbol
_atom_site_fract_x
_atom_site_fract_y
_atom_site_fract_z
_atom_site_U_iso_or_equiv
_atom_site_adp_type
_atom_site_occupancy
_atom_site_symmetry_multiplicity
_atom_site_calc_flag
_atom_site_refinement_flags
_atom_site_disorder_assembly
_atom_site_disorder_group
S1 S 0.21128(3) 0.63574(5) 0.24287(4) 0.03067(17) Uani 1 1 d . . .
N1 N 0.31453(8) 0.78345(15) 0.34538(14) 0.0276(4) Uani 1 1 d . . .
N2 N 0.33274(8) 0.87419(13) 0.18799(13) 0.0222(4) Uani 1 1 d . . .
N3 N 0.22771(8) 0.91961(13) 0.03543(13) 0.0226(4) Uani 1 1 d . . .
N4 N 0.14631(9) 1.05483(14) -0.15065(13) 0.0285(4) Uani 1 1 d . . .
C1 C 0.38018(9) 0.80746(15) 0.27569(15) 0.0215(4) Uani 1 1 d . . .
C2 C 0.37453(10) 0.76570(16) 0.35580(15) 0.0243(4) Uani 1 1 d . . .
C3 C 0.25754(10) 0.74204(16) 0.24761(16) 0.0246(4) Uani 1 1 d . . .
C4 C 0.23523(9) 0.77207(16) 0.14472(15) 0.0223(4) Uani 1 1 d . . .
C5 C 0.26888(9) 0.85786(15) 0.12813(15) 0.0210(4) Uani 1 1 d . . .
C6 C 0.17994(9) 0.70855(16) 0.06097(16) 0.0243(4) Uani 1 1 d . . .
H6 H 0.1586 0.7189 -0.0151 0.029 Uiso 1 1 calc R . .
C7 C 0.16073(10) 0.63246(17) 0.09970(17) 0.0278(4) Uani 1 1 d . . .
C8 C 0.10598(11) 0.55054(19) 0.03657(19) 0.0373(5) Uani 1 1 d . . .
H8A H 0.0688 0.5684 0.0395 0.056 Uiso 1 1 calc R . .
H8B H 0.1237 0.4799 0.0691 0.056 Uiso 1 1 calc R . .
H8C H 0.0897 0.5499 -0.0401 0.056 Uiso 1 1 calc R . .
C9 C 0.42794(10) 0.70988(18) 0.44514(16) 0.0307(5) Uani 1 1 d . . .
H9 H 0.4241 0.6829 0.4994 0.037 Uiso 1 1 calc R . .
C10 C 0.48673(10) 0.69313(18) 0.45595(17) 0.0330(5) Uani 1 1 d . . .
H10 H 0.5229 0.6548 0.5172 0.040 Uiso 1 1 calc R . .
C11 C 0.49258(10) 0.73260(17) 0.37697(17) 0.0289(5) Uani 1 1 d . . .
H11 H 0.5323 0.7201 0.3831 0.035 Uiso 1 1 calc R . .
C12 C 0.44018(9) 0.79015(16) 0.28940(15) 0.0237(4) Uani 1 1 d . . .
H12 H 0.4451 0.8188 0.2369 0.028 Uiso 1 1 calc R . .
C13 C 0.16167(10) 0.95515(16) 0.00150(16) 0.0252(4) Uani 1 1 d . . .
H13A H 0.1667 1.0213 0.0413 0.030 Uiso 1 1 calc R . .
H13B H 0.1416 0.8998 0.0200 0.030 Uiso 1 1 calc R . .
C14 C 0.11577(10) 0.97580(18) -0.12165(16) 0.0299(5) Uani 1 1 d . . .
H14A H 0.1081 0.9083 -0.1615 0.036 Uiso 1 1 calc R . .
H14B H 0.0717 1.0025 -0.1440 0.036 Uiso 1 1 calc R . .
C15 C 0.21182(10) 1.01549(17) -0.11711(16) 0.0283(5) Uani 1 1 d . . .
H15A H 0.2322 1.0684 -0.1373 0.034 Uiso 1 1 calc R . .
H15B H 0.2055 0.9480 -0.1561 0.034 Uiso 1 1 calc R . .
C16 C 0.25856(10) 0.99649(16) 0.00615(15) 0.0242(4) Uani 1 1 d . . .
H16A H 0.3022 0.9687 0.0279 0.029 Uiso 1 1 calc R . .
H16B H 0.2668 1.0645 0.0455 0.029 Uiso 1 1 calc R . .
C17 C 0.10194(12) 1.0774(2) -0.26892(17) 0.0410(6) Uani 1 1 d . . .
H17A H 0.0934 1.0114 -0.3098 0.061 Uiso 1 1 calc R . .
H17B H 0.1235 1.1295 -0.2865 0.061 Uiso 1 1 calc R . .
H17C H 0.0593 1.1066 -0.2894 0.061 Uiso 1 1 calc R . .
O1W O 0.18219(11) 1.24420(14) -0.03560(16) 0.0498(5) Uani 1 1 d D . .
C1S C 0.44010(19) 0.9062(3) 0.7822(4) 0.0868(13) Uani 1 1 d D A -1
H1S1 H 0.4131 0.8434 0.7405 0.130 Uiso 1 1 calc R A -1
H1S2 H 0.4103 0.9645 0.7708 0.130 Uiso 1 1 calc R A -1
H1S3 H 0.4705 0.8884 0.8605 0.130 Uiso 1 1 calc R A -1
O2S O 0.4786(3) 0.9386(4) 0.7452(6) 0.095(2) Uani 0.50 1 d PD A -1
C3S C 0.5146(3) 0.8671(5) 0.7418(5) 0.0473(13) Uani 0.50 1 d PD A -1
O4S O 0.5297(2) 0.7884(4) 0.8001(4) 0.0884(17) Uani 0.50 1 d PD A -1
H1N H 0.3169(11) 0.7690(19) 0.400(2) 0.027(6) Uiso 1 1 d . . .
H1W H 0.1700(11) 1.1844(11) -0.0690(17) 0.032 Uiso 1 1 d D . .
H2W H 0.1470(8) 1.2802(16) -0.0775(17) 0.032 Uiso 1 1 d D . .

loop_
_atom_site_aniso_label
_atom_site_aniso_U_11
_atom_site_aniso_U_22
_atom_site_aniso_U_33
_atom_site_aniso_U_23
_atom_site_aniso_U_13
_atom_site_aniso_U_12
S1 0.0272(3) 0.0398(3) 0.0260(3) 0.0071(2) 0.0166(2) -0.0024(2)
N1 0.0265(9) 0.0416(11) 0.0176(8) 0.0002(7) 0.0147(7) -0.0016(8)
N2 0.0219(8) 0.0242(8) 0.0190(8) 0.0023(6) 0.0115(7) 0.0027(6)
N3 0.0211(8) 0.0249(9) 0.0202(8) 0.0038(7) 0.0116(7) 0.0031(6)
N4 0.0284(9) 0.0301(9) 0.0177(8) 0.0042(7) 0.0089(7) 0.0037(7)
C1 0.0213(9) 0.0217(9) 0.0177(9) -0.0004(7) 0.0098(8) -0.0004(7)
C2 0.0220(10) 0.0296(11) 0.0177(9) -0.0020(8) 0.0100(8) -0.0028(8)
C3 0.0217(10) 0.0310(11) 0.0239(10) 0.0028(8) 0.0152(8) 0.0022(8)
C4 0.0202(9) 0.0261(10) 0.0203(9) 0.0034(8) 0.0119(8) 0.0040(7)
C5 0.0230(10) 0.0231(10) 0.0179(9) -0.0002(7) 0.0128(8) 0.0035(7)
C6 0.0212(9) 0.0260(10) 0.0215(9) 0.0041(8) 0.0106(8) 0.0045(8)
C7 0.0230(10) 0.0306(11) 0.0261(10) 0.0035(9) 0.0128(9) 0.0021(8)
C8 0.0329(12) 0.0355(13) 0.0360(12) 0.0032(10) 0.0166(10) -0.0053(10)
C9 0.0296(11) 0.0381(12) 0.0189(9) 0.0048(9) 0.0117(9) -0.0019(9)
C10 0.0234(10) 0.0383(12) 0.0221(10) 0.0091(9) 0.0056(9) 0.0023(9)
C11 0.0193(9) 0.0346(11) 0.0265(10) 0.0011(9) 0.0105(9) 0.0008(8)
C12 0.0212(9) 0.0276(10) 0.0201(9) -0.0009(8) 0.0114(8) -0.0024(8)
C13 0.0218(10) 0.0269(10) 0.0242(10) 0.0041(8) 0.0125(8) 0.0040(8)
C14 0.0243(10) 0.0318(11) 0.0240(10) 0.0019(9) 0.0094(9) 0.0023(8)
C15 0.0330(11) 0.0293(11) 0.0217(10) 0.0031(8) 0.0160(9) 0.0009(9)
C16 0.0238(10) 0.0242(10) 0.0217(9) 0.0033(8) 0.0122(8) 0.0014(8)
C17 0.0400(13) 0.0463(14) 0.0207(11) 0.0077(10) 0.0098(10) 0.0047(11)
O1W 0.0960(16) 0.0291(9) 0.0521(11) 0.0108(8) 0.0593(12) 0.0194(9)
C1S 0.086(3) 0.094(3) 0.138(4) 0.030(3) 0.098(3) 0.026(2)
O2S 0.145(6) 0.033(2) 0.203(7) 0.010(3) 0.155(6) 0.012(3)
C3S 0.040(3) 0.063(4) 0.045(3) 0.013(3) 0.029(3) 0.015(3)
O4S 0.086(3) 0.108(4) 0.109(4) 0.073(3) 0.079(3) 0.070(3)

loop_
_atom_type_symbol
_atom_type_description
_atom_type_scat_dispersion_real
_atom_type_scat_dispersion_imag
_atom_type_scat_source
C C 0.0033 0.0016 'International Tables Vol C Tables 4.2.6.8 and 6.1.1.4'
H H 0.0000 0.0000 'International Tables Vol C Tables 4.2.6.8 and 6.1.1.4'
N N 0.0061 0.0033 'International Tables Vol C Tables 4.2.6.8 and 6.1.1.4'
S S 0.1246 0.1234 'International Tables Vol C Tables 4.2.6.8 and 6.1.1.4'
O O 0.0106 0.0060 'International Tables Vol C Tables 4.2.6.8 and 6.1.1.4'

loop_
_geom_angle_atom_site_label_1
_geom_angle_atom_site_label_2
_geom_angle_atom_site_label_3
_geom_angle
C3 S1 C7 91.80(10)
C3 N1 C2 112.64(16)
C3 N1 H1N 114.0(16)
C2 N1 H1N 115.2(16)
C5 N2 C1 123.47(17)
C5 N3 C16 118.69(15)
C5 N3 C13 121.11(15)
C16 N3 C13 112.13(15)
C17 N4 C14 110.88(17)
C17 N4 C15 110.47(17)
C14 N4 C15 109.64(16)
C12 C1 N2 116.47(16)
C12 C1 C2 117.90(17)
N2 C1 C2 125.34(17)
C9 C2 C1 119.95(18)
C9 C2 N1 120.65(18)
C1 C2 N1 119.38(17)
C4 C3 N1 124.92(18)
C4 C3 S1 111.30(15)
N1 C3 S1 123.49(15)
C3 C4 C6 112.34(18)
C3 C4 C5 121.17(18)
C6 C4 C5 126.43(17)
N2 C5 N3 118.46(17)
N2 C5 C4 125.53(17)
N3 C5 C4 115.82(16)
C7 C6 C4 113.99(18)
C7 C6 H6 123.0
C4 C6 H6 123.0
C6 C7 C8 128.69(19)
C6 C7 S1 110.57(15)
C8 C7 S1 120.71(16)
C7 C8 H8A 109.5
C7 C8 H8B 109.5
H8A C8 H8B 109.5
C7 C8 H8C 109.5
H8A C8 H8C 109.5
H8B C8 H8C 109.5
C10 C9 C2 120.78(19)
C10 C9 H9 119.6
C2 C9 H9 119.6
C9 C10 C11 119.80(19)
C9 C10 H10 120.1
C11 C10 H10 120.1
C12 C11 C10 119.55(19)
C12 C11 H11 120.2
C10 C11 H11 120.2
C11 C12 C1 121.98(18)
C11 C12 H12 119.0
C1 C12 H12 119.0
N3 C13 C14 109.74(16)
N3 C13 H13A 109.7
C14 C13 H13A 109.7
N3 C13 H13B 109.7
C14 C13 H13B 109.7
H13A C13 H13B 108.2
N4 C14 C13 110.19(16)
N4 C14 H14A 109.6
C13 C14 H14A 109.6
N4 C14 H14B 109.6
C13 C14 H14B 109.6
H14A C14 H14B 108.1
N4 C15 C16 110.28(16)
N4 C15 H15A 109.6
C16 C15 H15A 109.6
N4 C15 H15B 109.6
C16 C15 H15B 109.6
H15A C15 H15B 108.1
N3 C16 C15 109.21(16)
N3 C16 H16A 109.8
C15 C16 H16A 109.8
N3 C16 H16B 109.8
C15 C16 H16B 109.8
H16A C16 H16B 108.3
N4 C17 H17A 109.5
N4 C17 H17B 109.5
H17A C17 H17B 109.5
N4 C17 H17C 109.5
H17A C17 H17C 109.5
H17B C17 H17C 109.5
H1W O1W H2W 101(2)
C3S O2S C1S 117.6(4)
O4S C3S O2S 116.6(5)

loop_
_geom_bond_atom_site_label_1
_geom_bond_atom_site_label_2
_geom_bond_distance
S1 C3 1.734(2)
S1 C7 1.744(2)
N1 C3 1.400(3)
N1 C2 1.421(3)
N1 H1N 0.82(2)
N2 C5 1.287(2)
N2 C1 1.408(2)
N3 C5 1.380(2)
N3 C16 1.459(2)
N3 C13 1.465(2)
N4 C17 1.468(3)
N4 C14 1.469(3)
N4 C15 1.470(3)
C1 C12 1.395(3)
C1 C2 1.411(3)
C2 C9 1.390(3)
C3 C4 1.364(3)
C4 C6 1.430(3)
C4 C5 1.475(3)
C6 C7 1.351(3)
C6 H6 0.9500
C7 C8 1.503(3)
C8 H8A 0.9800
C8 H8B 0.9800
C8 H8C 0.9800
C9 C10 1.387(3)
C9 H9 0.9500
C10 C11 1.388(3)
C10 H10 0.9500
C11 C12 1.381(3)
C11 H11 0.9500
C12 H12 0.9500
C13 C14 1.522(3)
C13 H13A 0.9900
C13 H13B 0.9900
C14 H14A 0.9900
C14 H14B 0.9900
C15 C16 1.520(3)
C15 H15A 0.9900
C15 H15B 0.9900
C16 H16A 0.9900
C16 H16B 0.9900
C17 H17A 0.9800
C17 H17B 0.9800
C17 H17C 0.9800
O1W H1W 0.853(10)
O1W H2W 0.839(10)
C1S O2S 1.434(5)
C1S H1S1 0.9800
C1S H1S2 0.9800
C1S H1S3 0.9800
O2S C3S 1.291(5)
C3S O4S 1.225(7)

loop_
_geom_torsion_atom_site_label_1
_geom_torsion_atom_site_label_2
_geom_torsion_atom_site_label_3
_geom_torsion_atom_site_label_4
_geom_torsion
C5 N2 C1 C12 142.24(19)
C5 N2 C1 C2 -44.1(3)
C12 C1 C2 C9 0.4(3)
N2 C1 C2 C9 -173.20(19)
C12 C1 C2 N1 178.92(18)
N2 C1 C2 N1 5.4(3)
C3 N1 C2 C9 -121.9(2)
C3 N1 C2 C1 59.5(2)
C2 N1 C3 C4 -60.3(3)
C2 N1 C3 S1 112.87(18)
C7 S1 C3 C4 -0.36(16)
C7 S1 C3 N1 -174.34(17)
N1 C3 C4 C6 174.02(18)
S1 C3 C4 C6 0.1(2)
N1 C3 C4 C5 -3.3(3)
S1 C3 C4 C5 -177.19(14)
C1 N2 C5 N3 -171.30(16)
C1 N2 C5 C4 3.5(3)
C16 N3 C5 N2 3.3(3)
C13 N3 C5 N2 -142.99(18)
C16 N3 C5 C4 -172.03(16)
C13 N3 C5 C4 41.7(2)
C3 C4 C5 N2 38.3(3)
C6 C4 C5 N2 -138.7(2)
C3 C4 C5 N3 -146.78(18)
C6 C4 C5 N3 36.3(3)
C3 C4 C6 C7 0.2(3)
C5 C4 C6 C7 177.39(18)
C4 C6 C7 C8 -178.7(2)
C4 C6 C7 S1 -0.5(2)
C3 S1 C7 C6 0.48(16)
C3 S1 C7 C8 178.88(18)
C1 C2 C9 C10 -1.0(3)
N1 C2 C9 C10 -179.5(2)
C2 C9 C10 C11 0.1(3)
C9 C10 C11 C12 1.3(3)
C10 C11 C12 C1 -2.0(3)
N2 C1 C12 C11 175.24(18)
C2 C1 C12 C11 1.1(3)
C5 N3 C13 C14 -154.63(17)
C16 N3 C13 C14 57.1(2)
C17 N4 C14 C13 -178.73(18)
C15 N4 C14 C13 59.0(2)
N3 C13 C14 N4 -57.1(2)
C17 N4 C15 C16 177.69(18)
C14 N4 C15 C16 -59.8(2)
C5 N3 C16 C15 153.37(16)
C13 N3 C16 C15 -57.5(2)
N4 C15 C16 N3 58.4(2)
C1S O2S C3S O4S -21.8(9)
